data_2107540
loop_
_publ_author_name
'Pistor, Paul'
'Merino \'Alvarez, Jose M.'
'Le\'on, M\'aximo'
'di Michiel, Marco'
'Schorr, Susan'
'Klenk, Reiner'
'Lehmann, Sebastian'

_publ_section_title
;
 Structure reinvestigation of \a-, \b- and \g-In~2~S~3~
;
_journal_coeditor_code YB5011
_journal_issue 3
_journal_name_full 'Acta Crystallographica Section B'
_journal_page_first 410
_journal_page_last 415
_journal_paper_doi 10.1107/S2052520616007058
_journal_volume 72
_journal_year 2016
_chemical_formula_iupac 'In2 S3'
_chemical_formula_sum 'In1.95 S3'
_chemical_formula_weight 319.85
_chemical_melting_point 1323
_chemical_name_common 'Indium Sulphide'
_space_group_IT_number 164
_symmetry_cell_setting trigonal
_symmetry_space_group_name_Hall '-P 3 2"'
_symmetry_space_group_name_H-M 'P -3 m 1'
_cell_angle_alpha 90.00000
_cell_angle_beta 90.00000
_cell_angle_gamma 120.00000
_cell_formula_units_Z 1
_cell_length_a 3.86564(14)
_cell_length_b 3.86564(14)
_cell_length_c 9.1569(5)
_cell_measurement_reflns_used 55
_cell_measurement_temperature 1099
_cell_measurement_theta_max 13.59750
_cell_measurement_theta_min 0.05840
_cell_volume 118.501(9)
_computing_structure_refinement FULLPROF
_diffrn_ambient_temperature 1099
_diffrn_detector Pixium4700
_diffrn_measurement_device_type 'Beamline ID 15B at ESRF'
_diffrn_radiation_type synchrotron
_diffrn_radiation_wavelength 0.14276
_diffrn_source 'synchrotron radiation'
_exptl_crystal_colour colourless
_pd_block_diffractogram_id ppins_113_10160_counts
_pd_instr_location 'ESRF, Grenoble, France'
_pd_meas_2theta_range_inc 0.008347
_pd_meas_2theta_range_max 13.59750
_pd_meas_2theta_range_min 0.05840
_pd_meas_number_of_points 1624
_pd_proc_2theta_range_inc 0.008347
_pd_proc_2theta_range_max 13.5975
_pd_proc_2theta_range_min 0.0584
_pd_proc_info_excluded_regions 2
_pd_proc_ls_prof_R_factor 0.019462
_pd_proc_ls_prof_wR_expected 0.010013
_pd_proc_ls_prof_wR_factor 0.030027
_pd_proc_wavelength 0.142760
_pd_spec_shape cylinder
_refine_ls_goodness_of_fit_all 3.302
_refine_ls_number_parameters 60
_refine_ls_number_reflns 274
_refine_ls_number_restraints 0
_refine_ls_R_I_factor 0.027529
_refine_ls_shift/su_max 0.002
_cod_data_source_file yb5011sup1.cif
_cod_data_source_block TrigonalIn2S3
_cod_depositor_comments
;
The following automatic conversions were performed:

'_symmetry_cell_setting' value 'Trigonal' changed to 'trigonal'
according to
/usr/data/users/saulius/crontab/automatic-downloads/rss-feeds/IUCr/lib/dictionaries/cif_core.dic
dictionary named 'cif_core.dic' version 2.4.2 from 2011-04-26.

Automatic conversion script
Id: cif_fix_values 4268 2015-11-12 08:31:59Z antanas 
;
_cod_database_code 2107540
_publcif_datablock.id {807d0a0b-5d7c-4d00-8a12-d775cfa4925d}

_pd_proc_ls_prof_cr_factor 0.075519
_pd_proc_ls_prof_cwr_factor 0.071656
_pd_proc_ls_prof_cwr_expected 0.023894
_pd_proc_ls_prof_chi2 8.9932
_pd_proc_ls_prof_echi2 10.8652

loop_
_symmetry_equiv_pos_as_xyz
x,y,z
-y,x-y,z
-x+y,-x,z
-y,-x,z
-x+y,y,z
x,x-y,z
-x,-y,-z
y,-x+y,-z
x-y,x,-z
y,x,-z
x-y,-y,-z
-x,-x+y,-z

loop_
_atom_site_label
_atom_site_fract_x
_atom_site_fract_y
_atom_site_fract_z
_atom_site_U_iso_or_equiv
_atom_site_occupancy
_atom_site_type_symbol
S1 0.33333 0.66666 0.3359(7) 0.054(3) 1.00000 s
S2 0.00000 0.00000 0.00000 0.091(5) 1.00000 s
In1 0.33333 0.66666 0.8085(3) 0.0510(9) 0.829(10) in
In2 0.33333 0.66666 0.6485(12) 0.064(6) 0.144(3) in

loop_
_atom_type_symbol
_atom_type_scat_Cromer_Mann_a1
_atom_type_scat_Cromer_Mann_b1
_atom_type_scat_Cromer_Mann_a2
_atom_type_scat_Cromer_Mann_b2
_atom_type_scat_Cromer_Mann_a3
_atom_type_scat_Cromer_Mann_b3
_atom_type_scat_Cromer_Mann_a4
_atom_type_scat_Cromer_Mann_b4
_atom_type_scat_Cromer_Mann_c
_atom_type_scat_dispersion_real
_atom_type_scat_dispersion_imag
_atom_type_scat_source
in+3 19.10450 0.55152 18.11080 6.32470 3.78897 17.35950 0.00000 0.00000 4.99635 -0.19031 0.49307 International_Tables_for_Crystallography_Vol.C(1991)_Tables_6.1.1.4_and_6.1.1.5
s 6.90530 1.46790 5.20340 22.21510 1.43790 0.25360 1.58630 56.17200 0.86690 -0.02409 0.00416 International_Tables_for_Crystallography_Vol.C(1991)_Tables_6.1.1.4_and_6.1.1.5

loop_
_geom_angle_atom_site_label_1
_geom_angle_atom_site_label_2
_geom_angle_atom_site_label_3
_geom_angle
_geom_angle_site_symmetry_1
_geom_angle_site_symmetry_3
In1 S1 In1 96.33(11) 7_566 7_666
In1 S1 In1 96.33(11) 7_566 7_676
In1 S1 In2 120.6(5) 7_566 1_555
In1 S1 In2 117.51(18) 7_566 7_666
In1 S1 In2 117.51(18) 7_566 7_676
In1 S1 In1 96.33(11) 7_666 7_676
In1 S1 In2 120.6(5) 7_666 1_555
In1 S1 In2 117.51(18) 7_666 7_566
In1 S1 In2 117.51(18) 7_666 7_676
In1 S1 In2 120.6(5) 7_676 1_555
In1 S1 In2 117.51(18) 7_676 7_566
In1 S1 In2 117.51(18) 7_676 7_666
In2 S1 In2 86.3(5) 1_555 7_566
In2 S1 In2 86.3(5) 1_555 7_666
In2 S1 In2 86.3(5) 1_555 7_676
In2 S1 In2 119.60(3) 7_566 7_666
In2 S1 In2 119.59(3) 7_566 7_676
In2 S1 In2 119.59(3) 7_666 7_676
In1 S2 In1 85.84(5) 1_444 1_544
In1 S2 In1 85.84(5) 1_444 1_554
In1 S2 In1 94.16(11) 1_444 7_556
In1 S2 In1 94.16(11) 1_444 7_566
In1 S2 In1 179.97(11) 1_444 7_666
In1 S2 In1 85.84(5) 1_544 1_554
In1 S2 In1 94.16(11) 1_544 7_556
In1 S2 In1 179.97(11) 1_544 7_566
In1 S2 In1 94.16(11) 1_544 7_666
In1 S2 In1 179.97(11) 1_554 7_556
In1 S2 In1 94.16(11) 1_554 7_566
In1 S2 In1 94.16(11) 1_554 7_666
In1 S2 In1 85.84(5) 7_556 7_566
In1 S2 In1 85.84(5) 7_556 7_666
In1 S2 In1 85.84(5) 7_566 7_666
S1 In1 S1 96.33(11) 7_566 7_666
S1 In1 S1 96.33(11) 7_566 7_676
S1 In1 S2 88.66(18) 7_566 1_556
S1 In1 S2 88.66(18) 7_566 1_566
S1 In1 S2 172.49(18) 7_566 1_666
S1 In1 In2 59.4(5) 7_566 1_555
S1 In1 S1 96.33(11) 7_666 7_676
S1 In1 S2 88.66(18) 7_666 1_556
S1 In1 S2 172.49(18) 7_666 1_566
S1 In1 S2 88.66(18) 7_666 1_666
S1 In1 In2 59.4(5) 7_666 1_555
S1 In1 S2 172.49(18) 7_676 1_556
S1 In1 S2 88.66(18) 7_676 1_566
S1 In1 S2 88.66(18) 7_676 1_666
S1 In1 In2 59.4(5) 7_676 1_555
S2 In1 S2 85.84(5) 1_556 1_566
S2 In1 S2 85.84(5) 1_556 1_666
S2 In1 In2 128.2(7) 1_556 1_555
S2 In1 S2 85.84(5) 1_566 1_666
S2 In1 In2 128.2(7) 1_566 1_555
S2 In1 In2 128.2(7) 1_666 1_555
S1 In2 S1 93.7(4) 1_555 7_566
S1 In2 S1 93.7(4) 1_555 7_666
S1 In2 S1 93.7(4) 1_555 7_676
S1 In2 In1 180.0(7) 1_555 1_555
S1 In2 S1 119.60(3) 7_566 7_666
S1 In2 S1 119.59(3) 7_566 7_676
S1 In2 In1 86.3(5) 7_566 1_555
S1 In2 S1 119.59(3) 7_666 7_676
S1 In2 In1 86.3(5) 7_666 1_555
S1 In2 In1 86.3(5) 7_676 1_555

loop_
_geom_bond_atom_site_label_1
_geom_bond_atom_site_label_2
_geom_bond_distance
_geom_bond_site_symmetry_2
S1 In1 2.594(4) 7_566
S1 In1 2.594(4) 7_666
S1 In1 2.594(4) 7_676
S1 In2 2.862(13) 1_555
S1 In2 2.2364(8) 7_566
S1 In2 2.2364(8) 7_666
S1 In2 2.2364(8) 7_676
S2 In1 2.8383(17) 1_444
S2 In1 2.8383(17) 1_544
S2 In1 2.8383(17) 1_554
S2 In1 2.8383(17) 7_556
S2 In1 2.8383(17) 7_566
S2 In1 2.8383(17) 7_666
In1 S1 2.594(4) 7_566
In1 S1 2.594(4) 7_666
In1 S1 2.594(4) 7_676
In1 S2 2.8383(17) 1_556
In1 S2 2.8383(17) 1_566
In1 S2 2.8383(17) 1_666
In1 In2 1.465(11) 1_555
In2 S1 2.862(13) 1_555
In2 S1 2.2364(8) 7_566
In2 S1 2.2364(8) 7_666
In2 S1 2.2364(8) 7_676
In2 In1 1.465(11) 1_555

_cod_database_fobs_code 2107540
